data_2227097
loop_
_publ_author_name
'Anuradha, N.'
'Thiruvalluvar, A.'
'Yuvaraj, C.'
'Pandiarajan, K.'
'Butcher, R. J.'

_publ_section_title
;
 Ethyl
 4-(4-bromophenyl)-6-<i>r</i>-phenyl-2-oxocyclohex-3-ene-1-<i>t</i>-carboxylate
;
_journal_coeditor_code TK2685
_journal_issue 8
_journal_name_full 'Acta Crystallographica Section E'
_journal_page_first o1896
_journal_paper_doi 10.1107/S1600536810025353
_journal_volume 66
_journal_year 2010
_chemical_formula_iupac 'C21 H19 Br O3'
_chemical_formula_moiety 'C21 H19 Br O3'
_chemical_formula_structural 'C21 H19 Br O3'
_chemical_formula_sum 'C21 H19 Br O3'
_chemical_formula_weight 399.26
_chemical_melting_point 359
_chemical_name_common cyclohex-2-enone
_chemical_name_systematic
;
Ethyl 4-(4-bromophenyl)-6-<i>r</i>-phenyl-2-oxocyclohex-3-ene-1-<i>t</i>-
carboxylate
;
_space_group_IT_number 14
_symmetry_cell_setting monoclinic
_symmetry_space_group_name_Hall '-P 2ybc'
_symmetry_space_group_name_H-M 'P 1 21/c 1'
_atom_sites_solution_hydrogens geom
_atom_sites_solution_primary direct
_atom_sites_solution_secondary difmap
_cell_angle_alpha 90
_cell_angle_beta 95.180(2)
_cell_angle_gamma 90
_cell_formula_units_Z 4
_cell_length_a 11.0138(2)
_cell_length_b 13.8197(4)
_cell_length_c 12.1477(3)
_cell_measurement_reflns_used 4868
_cell_measurement_temperature 295(2)
_cell_measurement_theta_max 77.2498
_cell_measurement_theta_min 4.8542
_cell_volume 1841.42(8)
_computing_cell_refinement 'CrysAlis Pro (Oxford Diffraction, 2010)'
_computing_data_collection 'CrysAlis Pro (Oxford Diffraction, 2010)'
_computing_data_reduction 'CrysAlis Pro (Oxford Diffraction, 2010)'
_computing_molecular_graphics 'ORTEP-3 (Farrugia, 1997)'
_computing_publication_material 'PLATON (Spek, 2009)'
_computing_structure_refinement 'SHELXL97 (Sheldrick, 2008)'
_computing_structure_solution 'SIR2004 (Burla <i>et al.</i>,  2005)'
_diffrn_ambient_temperature 295(2)
_diffrn_detector_area_resol_mean 10.5081
_diffrn_measured_fraction_theta_full 0.983
_diffrn_measured_fraction_theta_max 0.983
_diffrn_measurement_device_type 'Oxford Diffraction Xcalibur Ruby Gemini'
_diffrn_measurement_method '\w scans'
_diffrn_radiation_monochromator graphite
_diffrn_radiation_source 'Enhance (Cu) X-ray Source'
_diffrn_radiation_type CuK\a
_diffrn_radiation_wavelength 1.54184
_diffrn_reflns_av_R_equivalents 0.0206
_diffrn_reflns_av_sigmaI/netI 0.0182
_diffrn_reflns_limit_h_max 13
_diffrn_reflns_limit_h_min -13
_diffrn_reflns_limit_k_max 12
_diffrn_reflns_limit_k_min -17
_diffrn_reflns_limit_l_max 15
_diffrn_reflns_limit_l_min -14
_diffrn_reflns_number 8385
_diffrn_reflns_theta_full 77.46
_diffrn_reflns_theta_max 77.46
_diffrn_reflns_theta_min 4.86
_exptl_absorpt_coefficient_mu 3.174
_exptl_absorpt_correction_T_max 1.00000
_exptl_absorpt_correction_T_min 0.44417
_exptl_absorpt_correction_type multi-scan
_exptl_absorpt_process_details
;
(CrysAlis Pro; Oxford Diffraction, 2010)
;
_exptl_crystal_colour colourless
_exptl_crystal_density_diffrn 1.440
_exptl_crystal_density_method 'Not Measured'
_exptl_crystal_description prism
_exptl_crystal_F_000 816
_exptl_crystal_size_max 0.44
_exptl_crystal_size_mid 0.36
_exptl_crystal_size_min 0.12
_refine_diff_density_max 0.317
_refine_diff_density_min -0.613
_refine_ls_extinction_method none
_refine_ls_goodness_of_fit_ref 1.084
_refine_ls_hydrogen_treatment constr
_refine_ls_matrix_type full
_refine_ls_number_parameters 227
_refine_ls_number_reflns 3851
_refine_ls_number_restraints 0
_refine_ls_restrained_S_all 1.084
_refine_ls_R_factor_all 0.0558
_refine_ls_R_factor_gt 0.0495
_refine_ls_shift/su_max 0.001
_refine_ls_shift/su_max_lt 0.001
_refine_ls_shift/su_mean 0.000
_refine_ls_structure_factor_coef Fsqd
_refine_ls_weighting_details 'calc w=1/[\s^2^(Fo^2^)+(0.0892P)^2^+0.4010P] where P=(Fo^2^+2Fc^2^)/3'
_refine_ls_weighting_scheme calc
_refine_ls_wR_factor_gt 0.1450
_refine_ls_wR_factor_ref 0.1503
_reflns_number_gt 3210
_reflns_number_total 3851
_reflns_threshold_expression I>2\s(I)
_cod_data_source_file tk2685.cif
_cod_data_source_block I
_cod_original_sg_symbol_H-M 'P 21/c'
_cod_database_code 2227097
_cod_database_fobs_code 2227097

loop_
_symmetry_equiv_pos_site_id
_symmetry_equiv_pos_as_xyz
1 x,y,z
2 -x,1/2+y,1/2-z
3 -x,-y,-z
4 x,1/2-y,1/2+z

loop_
_atom_site_aniso_label
_atom_site_aniso_U_11
_atom_site_aniso_U_22
_atom_site_aniso_U_33
_atom_site_aniso_U_12
_atom_site_aniso_U_13
_atom_site_aniso_U_23
Br4 0.0719(3) 0.1319(4) 0.0941(3) 0.0257(2) -0.0167(2) 0.0314(2)
O2 0.1103(15) 0.0451(9) 0.0678(11) -0.0123(9) -0.0079(10) 0.0056(8)
O11 0.1096(16) 0.0750(12) 0.0560(10) -0.0024(11) -0.0120(10) 0.0079(9)
O12 0.0890(14) 0.0775(13) 0.0723(12) 0.0158(10) -0.0011(10) 0.0013(10)
C1 0.0685(14) 0.0503(12) 0.0456(10) -0.0019(10) 0.0009(9) 0.0000(9)
C2 0.0775(15) 0.0471(12) 0.0503(11) -0.0053(10) 0.0027(10) -0.0011(9)
C3 0.0682(14) 0.0496(12) 0.0475(11) -0.0090(9) -0.0043(9) -0.0053(9)
C4 0.0591(12) 0.0482(11) 0.0402(9) -0.0027(9) 0.0030(8) -0.0034(8)
C5 0.0703(14) 0.0475(11) 0.0451(10) -0.0086(10) -0.0021(9) 0.0012(8)
C6 0.0626(13) 0.0533(12) 0.0498(11) -0.0047(10) 0.0007(9) 0.0007(9)
C11 0.0781(16) 0.0532(12) 0.0545(13) -0.0045(11) -0.0037(11) 0.0041(10)
C12 0.078(2) 0.084(2) 0.106(3) 0.0031(16) -0.0120(17) 0.0005(18)
C13 0.095(3) 0.083(2) 0.129(3) 0.0085(19) -0.010(2) 0.007(2)
C41 0.0544(11) 0.0529(11) 0.0445(10) -0.0013(9) 0.0026(8) -0.0026(8)
C42 0.0595(12) 0.0544(12) 0.0531(11) -0.0012(9) -0.0052(9) -0.0029(9)
C43 0.0588(13) 0.0758(16) 0.0582(13) -0.0011(11) -0.0094(10) -0.0044(11)
C44 0.0493(12) 0.0841(18) 0.0631(13) 0.0084(11) -0.0031(10) 0.0144(12)
C45 0.0711(16) 0.0611(14) 0.0717(16) 0.0136(11) 0.0071(13) 0.0066(12)
C46 0.0731(15) 0.0542(12) 0.0539(12) 0.0043(11) 0.0021(10) -0.0038(10)
C61 0.0628(13) 0.0575(13) 0.0550(12) -0.0112(10) -0.0059(10) 0.0093(10)
C62 0.0751(16) 0.0719(16) 0.0597(13) -0.0180(13) -0.0038(12) -0.0048(12)
C63 0.124(3) 0.0730(19) 0.0598(15) -0.0308(17) -0.0129(16) 0.0008(13)
C64 0.111(3) 0.086(2) 0.096(2) -0.036(2) -0.051(2) 0.0200(19)
C65 0.076(2) 0.104(3) 0.143(4) -0.020(2) -0.036(2) 0.022(3)
C66 0.0666(17) 0.084(2) 0.105(2) -0.0064(14) -0.0087(16) 0.0123(18)

loop_
_atom_site_type_symbol
_atom_site_label
_atom_site_fract_x
_atom_site_fract_y
_atom_site_fract_z
_atom_site_U_iso_or_equiv
_atom_site_thermal_displace_type
_atom_site_calc_flag
_atom_site_refinement_flags
_atom_site_occupancy
Br Br4 -0.27481(3) 0.39721(4) -0.28199(3) 0.1008(2) Uani d . 1.000
O O2 0.0731(2) -0.01378(13) 0.24548(16) 0.0754(7) Uani d . 1.000
O O11 0.2865(2) 0.06999(16) 0.46249(16) 0.0814(7) Uani d . 1.000
O O12 0.3423(2) 0.03049(16) 0.29591(17) 0.0801(8) Uani d . 1.000
C C1 0.1736(2) 0.13392(17) 0.30076(18) 0.0551(7) Uani d . 1.000
C C2 0.0916(3) 0.07028(17) 0.22341(19) 0.0585(7) Uani d . 1.000
C C3 0.0292(2) 0.11697(16) 0.12766(19) 0.0557(7) Uani d . 1.000
C C4 0.0424(2) 0.21111(16) 0.10325(16) 0.0493(6) Uani d . 1.000
C C5 0.1310(2) 0.27481(16) 0.17181(18) 0.0547(7) Uani d . 1.000
C C6 0.2304(2) 0.21756(17) 0.23886(19) 0.0555(7) Uani d . 1.000
C C11 0.2729(3) 0.07369(18) 0.3645(2) 0.0625(8) Uani d . 1.000
C C12 0.4481(3) -0.0246(3) 0.3446(3) 0.0906(14) Uani d . 1.000
C C13 0.4140(4) -0.1191(3) 0.3858(4) 0.1036(16) Uani d . 1.000
C C41 -0.0332(2) 0.25631(16) 0.01031(17) 0.0507(6) Uani d . 1.000
C C42 -0.0759(2) 0.20198(18) -0.08178(19) 0.0563(7) Uani d . 1.000
C C43 -0.1466(2) 0.2436(2) -0.1692(2) 0.0652(8) Uani d . 1.000
C C44 -0.1767(2) 0.3402(2) -0.1636(2) 0.0660(8) Uani d . 1.000
C C45 -0.1361(3) 0.3956(2) -0.0745(2) 0.0679(9) Uani d . 1.000
C C46 -0.0639(3) 0.35454(18) 0.0122(2) 0.0606(8) Uani d . 1.000
C C61 0.3109(2) 0.27847(18) 0.3204(2) 0.0591(7) Uani d . 1.000
C C62 0.2639(3) 0.3446(2) 0.3907(2) 0.0695(9) Uani d . 1.000
C C63 0.3395(4) 0.3930(2) 0.4700(3) 0.0869(13) Uani d . 1.000
C C64 0.4603(4) 0.3765(3) 0.4805(3) 0.1013(14) Uani d . 1.000
C C65 0.5093(4) 0.3114(3) 0.4118(4) 0.1105(18) Uani d . 1.000
C C66 0.4355(3) 0.2627(3) 0.3320(3) 0.0862(11) Uani d . 1.000
H H1 0.12304 0.16247 0.35470 0.0661 Uiso calc R 1.000
H H3 -0.02300 0.07976 0.08038 0.0668 Uiso calc R 1.000
H H5A 0.08663 0.31299 0.22186 0.0657 Uiso calc R 1.000
H H5B 0.16886 0.31918 0.12331 0.0657 Uiso calc R 1.000
H H6 0.28296 0.18886 0.18667 0.0666 Uiso calc R 1.000
H H12A 0.50529 -0.03357 0.28925 0.1087 Uiso calc R 1.000
H H12B 0.48887 0.01232 0.40502 0.1087 Uiso calc R 1.000
H H13A 0.36252 -0.11051 0.44476 0.1555 Uiso calc R 1.000
H H13B 0.48618 -0.15375 0.41285 0.1555 Uiso calc R 1.000
H H13C 0.37100 -0.15507 0.32702 0.1555 Uiso calc R 1.000
H H42 -0.05654 0.13658 -0.08455 0.0676 Uiso calc R 1.000
H H43 -0.17342 0.20688 -0.23080 0.0782 Uiso calc R 1.000
H H45 -0.15706 0.46075 -0.07220 0.0815 Uiso calc R 1.000
H H46 -0.03540 0.39252 0.07225 0.0727 Uiso calc R 1.000
H H62 0.18046 0.35672 0.38471 0.0834 Uiso calc R 1.000
H H63 0.30635 0.43742 0.51638 0.1042 Uiso calc R 1.000
H H64 0.51027 0.40899 0.53407 0.1213 Uiso calc R 1.000
H H65 0.59279 0.29993 0.41900 0.1324 Uiso calc R 1.000
H H66 0.46998 0.21897 0.28568 0.1035 Uiso calc R 1.000

loop_
_atom_type_symbol
_atom_type_description
_atom_type_scat_dispersion_real
_atom_type_scat_dispersion_imag
_atom_type_scat_source
O O 0.0492 0.0322 'International Tables Vol C Tables 4.2.6.8 and 6.1.1.4'
Br Br -0.6763 1.2805 'International Tables Vol C Tables 4.2.6.8 and 6.1.1.4'
H H 0.0000 0.0000 'International Tables Vol C Tables 4.2.6.8 and 6.1.1.4'
C C 0.0181 0.0091 'International Tables Vol C Tables 4.2.6.8 and 6.1.1.4'

loop_
_geom_angle_atom_site_label_1
_geom_angle_atom_site_label_2
_geom_angle_atom_site_label_3
_geom_angle_site_symmetry_1
_geom_angle_site_symmetry_2
_geom_angle_site_symmetry_3
_geom_angle
_geom_angle_publ_flag
C11 O12 C12 . . . 117.5(2) no
C2 C1 C6 . . . 112.10(18) no
C2 C1 C11 . . . 110.8(2) no
C6 C1 C11 . . . 110.61(19) no
O2 C2 C1 . . . 121.2(2) no
O2 C2 C3 . . . 121.8(2) no
C1 C2 C3 . . . 116.8(2) no
C2 C3 C4 . . . 123.7(2) no
C3 C4 C5 . . . 121.35(19) no
C3 C4 C41 . . . 120.8(2) no
C5 C4 C41 . . . 117.81(19) no
C4 C5 C6 . . . 112.93(18) no
C1 C6 C5 . . . 110.24(18) no
C1 C6 C61 . . . 109.59(19) no
C5 C6 C61 . . . 114.11(19) no
O11 C11 O12 . . . 125.8(3) no
O11 C11 C1 . . . 123.4(3) no
O12 C11 C1 . . . 110.8(2) no
O12 C12 C13 . . . 112.5(3) no
C4 C41 C42 . . . 120.7(2) no
C4 C41 C46 . . . 121.1(2) no
C42 C41 C46 . . . 118.1(2) no
C41 C42 C43 . . . 121.2(2) no
C42 C43 C44 . . . 119.1(2) no
Br4 C44 C43 . . . 119.30(18) no
Br4 C44 C45 . . . 119.5(2) no
C43 C44 C45 . . . 121.2(2) no
C44 C45 C46 . . . 119.8(3) no
C41 C46 C45 . . . 120.6(2) no
C6 C61 C62 . . . 122.6(2) no
C6 C61 C66 . . . 119.5(2) no
C62 C61 C66 . . . 117.7(3) no
C61 C62 C63 . . . 120.9(3) no
C62 C63 C64 . . . 120.7(3) no
C63 C64 C65 . . . 119.6(4) no
C64 C65 C66 . . . 120.5(4) no
C61 C66 C65 . . . 120.6(3) no
C2 C1 H1 . . . 108.00 no
C6 C1 H1 . . . 108.00 no
C11 C1 H1 . . . 108.00 no
C2 C3 H3 . . . 118.00 no
C4 C3 H3 . . . 118.00 no
C4 C5 H5A . . . 109.00 no
C4 C5 H5B . . . 109.00 no
C6 C5 H5A . . . 109.00 no
C6 C5 H5B . . . 109.00 no
H5A C5 H5B . . . 108.00 no
C1 C6 H6 . . . 108.00 no
C5 C6 H6 . . . 108.00 no
C61 C6 H6 . . . 108.00 no
O12 C12 H12A . . . 109.00 no
O12 C12 H12B . . . 109.00 no
C13 C12 H12A . . . 109.00 no
C13 C12 H12B . . . 109.00 no
H12A C12 H12B . . . 108.00 no
C12 C13 H13A . . . 109.00 no
C12 C13 H13B . . . 109.00 no
C12 C13 H13C . . . 109.00 no
H13A C13 H13B . . . 109.00 no
H13A C13 H13C . . . 110.00 no
H13B C13 H13C . . . 110.00 no
C41 C42 H42 . . . 119.00 no
C43 C42 H42 . . . 119.00 no
C42 C43 H43 . . . 120.00 no
C44 C43 H43 . . . 121.00 no
C44 C45 H45 . . . 120.00 no
C46 C45 H45 . . . 120.00 no
C41 C46 H46 . . . 120.00 no
C45 C46 H46 . . . 120.00 no
C61 C62 H62 . . . 120.00 no
C63 C62 H62 . . . 120.00 no
C62 C63 H63 . . . 120.00 no
C64 C63 H63 . . . 120.00 no
C63 C64 H64 . . . 120.00 no
C65 C64 H64 . . . 120.00 no
C64 C65 H65 . . . 120.00 no
C66 C65 H65 . . . 120.00 no
C61 C66 H66 . . . 120.00 no
C65 C66 H66 . . . 120.00 no

loop_
_geom_bond_atom_site_label_1
_geom_bond_atom_site_label_2
_geom_bond_site_symmetry_1
_geom_bond_site_symmetry_2
_geom_bond_distance
_geom_bond_publ_flag
Br4 C44 . . 1.891(2) no
O2 C2 . . 1.214(3) no
O11 C11 . . 1.187(3) no
O12 C11 . . 1.323(4) no
O12 C12 . . 1.471(4) no
C1 C2 . . 1.523(3) no
C1 C6 . . 1.542(3) no
C1 C11 . . 1.528(4) no
C2 C3 . . 1.448(3) no
C3 C4 . . 1.345(3) no
C4 C5 . . 1.508(3) no
C4 C41 . . 1.479(3) no
C5 C6 . . 1.525(3) no
C6 C61 . . 1.522(3) no
C12 C13 . . 1.460(6) no
C41 C42 . . 1.393(3) no
C41 C46 . . 1.400(3) no
C42 C43 . . 1.384(3) no
C43 C44 . . 1.379(4) no
C44 C45 . . 1.368(4) no
C45 C46 . . 1.383(4) no
C61 C62 . . 1.383(4) no
C61 C66 . . 1.384(4) no
C62 C63 . . 1.387(5) no
C63 C64 . . 1.345(6) no
C64 C65 . . 1.371(6) no
C65 C66 . . 1.382(6) no
C1 H1 . . 0.9800 no
C3 H3 . . 0.9300 no
C5 H5A . . 0.9700 no
C5 H5B . . 0.9700 no
C6 H6 . . 0.9800 no
C12 H12A . . 0.9700 no
C12 H12B . . 0.9700 no
C13 H13A . . 0.9600 no
C13 H13B . . 0.9600 no
C13 H13C . . 0.9600 no
C42 H42 . . 0.9300 no
C43 H43 . . 0.9300 no
C45 H45 . . 0.9300 no
C46 H46 . . 0.9300 no
C62 H62 . . 0.9300 no
C63 H63 . . 0.9300 no
C64 H64 . . 0.9300 no
C65 H65 . . 0.9300 no
C66 H66 . . 0.9300 no

loop_
_geom_contact_atom_site_label_1
_geom_contact_atom_site_label_2
_geom_contact_distance
_geom_contact_site_symmetry_1
_geom_contact_site_symmetry_2
_geom_contact_publ_flag
Br4 C63 3.720(3) . 3_565 no
Br4 C3 3.622(2) . 4_554 no
Br4 H64 3.1100 . 1_454 no
Br4 H12A 3.2500 . 4_454 no
O2 O12 3.035(3) . . no
O2 C42 3.276(3) . 3_555 no
O11 C61 3.382(3) . . no
O11 C13 3.147(5) . . no
O11 C45 3.288(4) . 2_545 no
O12 C66 3.386(5) . . no
O12 O2 3.035(3) . . no
O2 H46 2.6300 . 2_545 no
O2 H43 2.9000 . 3_555 no
O2 H42 2.5800 . 3_555 no
O11 H13A 2.6500 . . no
O11 H12B 2.5200 . . no
O11 H5B 2.8800 . 4_555 no
O11 H45 2.5400 . 2_545 no
O12 H6 2.6100 . . no
C2 C44 3.589(4) . 4_555 no
C3 Br4 3.622(2) . 4_555 no
C11 C66 3.212(5) . . no
C13 O11 3.147(5) . . no
C42 O2 3.276(3) . 3_555 no
C44 C2 3.589(4) . 4_554 no
C45 O11 3.288(4) . 2_555 no
C61 O11 3.382(3) . . no
C63 Br4 3.720(3) . 3_565 no
C64 C64 3.545(6) . 3_666 no
C66 C11 3.212(5) . . no
C66 O12 3.386(5) . . no
C3 H6 2.9900 . . no
C3 H42 2.6800 . . no
C5 H62 2.8300 . . no
C5 H46 2.6600 . . no
C11 H13A 2.8700 . . no
C12 H12B 3.0600 . 3_656 no
C13 H12B 3.0500 . 3_656 no
C41 H1 2.9000 . 4_554 no
C42 H62 3.0000 . 4_554 no
C42 H1 3.0300 . 4_554 no
C42 H3 2.6200 . . no
C43 H5A 3.0900 . 4_554 no
C45 H13A 3.0700 . 2_555 no
C46 H1 2.9400 . 4_554 no
C46 H5A 2.9700 . . no
C46 H5B 2.8300 . . no
C62 H5A 2.7400 . . no
C62 H1 2.9700 . . no
C63 H6 2.9800 . 4_555 no
C64 H64 2.9900 . 3_666 no
C65 H13B 3.0400 . 3_656 no
H1 C62 2.9700 . . no
H1 C41 2.9000 . 4_555 no
H1 C42 3.0300 . 4_555 no
H1 C46 2.9400 . 4_555 no
H3 C42 2.6200 . . no
H3 H42 2.1500 . . no
H5A C46 2.9700 . . no
H5A C62 2.7400 . . no
H5A H46 2.4200 . . no
H5A H62 2.2300 . . no
H5A C43 3.0900 . 4_555 no
H5B C46 2.8300 . . no
H5B H46 2.4900 . . no
H5B O11 2.8800 . 4_554 no
H6 O12 2.6100 . . no
H6 C3 2.9900 . . no
H6 H66 2.3300 . . no
H6 C63 2.9800 . 4_554 no
H12A Br4 3.2500 . 4_655 no
H12B O11 2.5200 . . no
H12B C12 3.0600 . 3_656 no
H12B C13 3.0500 . 3_656 no
H12B H12B 2.3200 . 3_656 no
H13A O11 2.6500 . . no
H13A C11 2.8700 . . no
H13A C45 3.0700 . 2_545 no
H13B C65 3.0400 . 3_656 no
H13C H43 2.4800 . 3_555 no
H42 C3 2.6800 . . no
H42 H3 2.1500 . . no
H42 O2 2.5800 . 3_555 no
H43 O2 2.9000 . 3_555 no
H43 H13C 2.4800 . 3_555 no
H45 O11 2.5400 . 2_555 no
H46 C5 2.6600 . . no
H46 H5A 2.4200 . . no
H46 H5B 2.4900 . . no
H46 O2 2.6300 . 2_555 no
H62 C5 2.8300 . . no
H62 H5A 2.2300 . . no
H62 C42 3.0000 . 4_555 no
H64 Br4 3.1100 . 1_656 no
H64 C64 2.9900 . 3_666 no
H66 H6 2.3300 . . no

loop_
_geom_hbond_atom_site_label_D
_geom_hbond_atom_site_label_H
_geom_hbond_atom_site_label_A
_geom_hbond_site_symmetry_A
_geom_hbond_distance_DH
_geom_hbond_distance_HA
_geom_hbond_distance_DA
_geom_hbond_angle_DHA
_geom_hbond_publ_flag
C42 H42 O2 3_555 0.93 2.58 3.276(3) 132 yes
C45 H45 O11 2_555 0.93 2.54 3.288(4) 138 yes
C1 H1 Cg 4_555 0.98 2.77 3.648(2) 150 yes

loop_
_geom_torsion_atom_site_label_1
_geom_torsion_atom_site_label_2
_geom_torsion_atom_site_label_3
_geom_torsion_atom_site_label_4
_geom_torsion_site_symmetry_1
_geom_torsion_site_symmetry_2
_geom_torsion_site_symmetry_3
_geom_torsion_site_symmetry_4
_geom_torsion
_geom_torsion_publ_flag
C12 O12 C11 O11 . . . . -2.1(4) no
C12 O12 C11 C1 . . . . 175.5(2) no
C11 O12 C12 C13 . . . . 78.0(4) no
C6 C1 C2 O2 . . . . 154.3(3) no
C6 C1 C2 C3 . . . . -30.8(3) no
C11 C1 C2 O2 . . . . 30.2(4) no
C11 C1 C2 C3 . . . . -154.9(2) no
C2 C1 C6 C5 . . . . 53.5(3) no
C2 C1 C6 C61 . . . . 179.9(2) no
C11 C1 C6 C5 . . . . 177.74(18) no
C11 C1 C6 C61 . . . . -55.9(2) no
C2 C1 C11 O11 . . . . -121.9(3) no
C2 C1 C11 O12 . . . . 60.5(3) no
C6 C1 C11 O11 . . . . 113.2(3) no
C6 C1 C11 O12 . . . . -64.5(3) no
O2 C2 C3 C4 . . . . 176.6(3) no
C1 C2 C3 C4 . . . . 1.6(4) no
C2 C3 C4 C5 . . . . 3.8(4) no
C2 C3 C4 C41 . . . . -173.9(2) no
C3 C4 C5 C6 . . . . 20.8(3) no
C41 C4 C5 C6 . . . . -161.42(19) no
C3 C4 C41 C42 . . . . -29.7(3) no
C3 C4 C41 C46 . . . . 150.3(2) no
C5 C4 C41 C42 . . . . 152.5(2) no
C5 C4 C41 C46 . . . . -27.5(3) no
C4 C5 C6 C1 . . . . -48.4(2) no
C4 C5 C6 C61 . . . . -172.20(18) no
C1 C6 C61 C62 . . . . -77.1(3) no
C1 C6 C61 C66 . . . . 97.7(3) no
C5 C6 C61 C62 . . . . 47.1(3) no
C5 C6 C61 C66 . . . . -138.2(3) no
C4 C41 C42 C43 . . . . -180.0(2) no
C46 C41 C42 C43 . . . . 0.1(3) no
C4 C41 C46 C45 . . . . -179.1(3) no
C42 C41 C46 C45 . . . . 0.9(4) no
C41 C42 C43 C44 . . . . -1.1(3) no
C42 C43 C44 Br4 . . . . -179.29(17) no
C42 C43 C44 C45 . . . . 1.3(4) no
Br4 C44 C45 C46 . . . . -179.7(2) no
C43 C44 C45 C46 . . . . -0.3(4) no
C44 C45 C46 C41 . . . . -0.8(4) no
C6 C61 C62 C63 . . . . 174.7(3) no
C66 C61 C62 C63 . . . . -0.1(4) no
C6 C61 C66 C65 . . . . -174.6(3) no
C62 C61 C66 C65 . . . . 0.4(5) no
C61 C62 C63 C64 . . . . -0.2(5) no
C62 C63 C64 C65 . . . . 0.3(6) no
C63 C64 C65 C66 . . . . 0.0(6) no
C64 C65 C66 C61 . . . . -0.3(6) no

loop_
_cod_related_entry_id
_cod_related_entry_database
_cod_related_entry_code
1 ChemSpider 3364952
